data_2019491
loop_
_publ_author_name
'Wei, Muh-Mei'
'Audin, Catherine'
'Manoury, Eric'
'Deydier, Eric'
'Daran, Jean-Claude'

_publ_section_title
;
 The cocrystal
 <i>rac</i>-1-[(<i>N</i>,4-dimethylbenzenesulfonamido)methyl]-2-(diphenylphosphoryl)ferrocene--<i>rac</i>-1-[(<i>N</i>,4-dimethylbenzenesulfonamido)methyl]-2-(diphenylphosphanyl)ferrocene
 (0.45/0.55)
;
_journal_coeditor_code KU3123
_journal_issue 3
_journal_name_full 'Acta Crystallographica Section C'
_journal_page_first 281
_journal_page_last 284
_journal_paper_doi 10.1107/S2053229614002988
_journal_volume 70
_journal_year 2014
_chemical_formula_iupac '[Fe (C5 H5) (C26 H5 N O2 P S)]0.55, [Fe (C5 H5) (C26 H25 N O3 P S)]0.45'
_chemical_formula_moiety '0.55(C31 H30 Fe N O2 P S), 0.45(C31 H30 Fe N O3 P S)'
_chemical_formula_sum 'C31 H30 Fe N O2 P S'
_chemical_formula_weight 574.65
_chemical_name_systematic
'<i>rac</i>-1-[(<i>N</i>,4-Dimethylbenzenesulfonamido)methyl]-2-(diphenylphosphoryl)ferrocene--<i>rac</i>-1-[(<i>N</i>,4-dimethylbenzenesulfonamido)methyl]-2-(diphenylphosphanyl)ferrocene (0.45/0.55)'
_space_group_crystal_system triclinic
_space_group_IT_number 2
_space_group_name_Hall '-P 1'
_space_group_name_H-M_alt 'P -1'
_symmetry_space_group_name_Hall '-P 1'
_symmetry_space_group_name_H-M 'P -1'
_atom_sites_solution_hydrogens geom
_audit_creation_method SHELXL-2013
_cell_angle_alpha 108.426(3)
_cell_angle_beta 101.310(4)
_cell_angle_gamma 96.791(3)
_cell_formula_units_Z 2
_cell_length_a 10.4675(7)
_cell_length_b 10.5147(6)
_cell_length_c 13.1941(8)
_cell_measurement_reflns_used 7259
_cell_measurement_temperature 173(2)
_cell_measurement_theta_max 28.23
_cell_measurement_theta_min 2.29
_cell_volume 1325.38(15)
_computing_cell_refinement 'APEX2 (Bruker, 2013)'
_computing_data_collection 'APEX2 (Bruker, 2013)'
_computing_data_reduction 'APEX2 (Bruker, 2013)'
_computing_molecular_graphics
;
ORTEPIII (Burnett & Johnson, 1996), ORTEP-3 for Windows (Farrugia,
2012)
and Mercury (Macrae <i>et al.</i>, 2008)
;
_computing_publication_material 'SHELXL-2013 (Sheldrick, 2008)'
_computing_structure_refinement 'SHELXL-2013 (Sheldrick, 2008)'
_computing_structure_solution 'SIR97 (Altomare <i>et al.</i>, 1999)'
_diffrn_ambient_temperature 173(2)
_diffrn_measured_fraction_theta_full 0.987
_diffrn_measured_fraction_theta_max 0.990
_diffrn_measurement_device_type 'Bruker APEXII CCD area-detector'
_diffrn_measurement_method '\f and \w'
_diffrn_radiation_monochromator graphite
_diffrn_radiation_source 'sealed tube'
_diffrn_radiation_type MoK\a
_diffrn_radiation_wavelength 0.71073
_diffrn_reflns_av_R_equivalents 0.0419
_diffrn_reflns_limit_h_max 13
_diffrn_reflns_limit_h_min -12
_diffrn_reflns_limit_k_max 10
_diffrn_reflns_limit_k_min -13
_diffrn_reflns_limit_l_max 16
_diffrn_reflns_limit_l_min -16
_diffrn_reflns_number 15594
_diffrn_reflns_theta_full 26.400
_diffrn_reflns_theta_max 26.367
_diffrn_reflns_theta_min 2.081
_diffrn_standards_number 0
_exptl_absorpt_coefficient_mu 0.738
_exptl_absorpt_correction_T_max 0.7457
_exptl_absorpt_correction_T_min 0.6139
_exptl_absorpt_correction_type multi-scan
_exptl_absorpt_process_details '(SADABS; Sheldrick, 2008)'
_exptl_crystal_colour yellow
_exptl_crystal_density_diffrn 1.422
_exptl_crystal_description flattened
_exptl_crystal_F_000 592
_exptl_crystal_size_max 0.25
_exptl_crystal_size_mid 0.13
_exptl_crystal_size_min 0.01
_refine_diff_density_max 0.488
_refine_diff_density_min -0.419
_refine_ls_extinction_method none
_refine_ls_goodness_of_fit_ref 1.034
_refine_ls_hydrogen_treatment constr
_refine_ls_matrix_type full
_refine_ls_number_parameters 345
_refine_ls_number_reflns 5366
_refine_ls_number_restraints 0
_refine_ls_restrained_S_all 1.034
_refine_ls_R_factor_all 0.0490
_refine_ls_R_factor_gt 0.0367
_refine_ls_shift/su_max 0.002
_refine_ls_shift/su_mean 0.000
_refine_ls_structure_factor_coef Fsqd
_refine_ls_weighting_details 'w = 1/[\s^2^(Fo^2^)+(0.0355P)^2^+1.2324P] where P=(Fo^2^+2Fc^2^)/3'
_refine_ls_weighting_scheme calc
_refine_ls_wR_factor_gt 0.0891
_refine_ls_wR_factor_ref 0.0969
_reflns_number_gt 4443
_reflns_number_total 5366
_reflns_threshold_expression I>2\s(I)
_cod_data_source_file ku3123sup1.cf
_cod_data_source_block I
_cod_original_cell_volume 1325.38(14)
_cod_database_code 2019491
_cod_database_fobs_code 2019491
_shelx_space_group_comment
;
The symmetry employed for this shelxl refinement is uniquely defined
by the following loop, which should always be used as a source of
symmetry information in preference to the above space-group names.
They are only intended as comments.
;

loop_
_space_group_symop_operation_xyz
'x, y, z'
'-x, -y, -z'

loop_
_atom_site_type_symbol
_atom_site_label
_atom_site_fract_x
_atom_site_fract_y
_atom_site_fract_z
_atom_site_U_iso_or_equiv
_atom_site_adp_type
_atom_site_calc_flag
_atom_site_occupancy
Fe Fe1 0.72539(3) 1.05475(3) 0.67363(3) 0.01766(10) Uani d 1
S S1 0.88951(7) 0.73412(6) 0.92831(5) 0.03030(16) Uani d 1
P P1 0.81825(6) 0.79165(6) 0.49587(5) 0.02320(15) Uani d 1
O O11 0.9022(2) 0.86950(18) 1.00423(14) 0.0370(5) Uani d 1
O O12 0.8203(2) 0.62042(19) 0.94604(16) 0.0432(5) Uani d 1
N N1 0.8120(2) 0.7321(2) 0.80718(16) 0.0284(5) Uani d 1
C C1 0.7116(2) 0.8522(2) 0.58505(18) 0.0183(5) Uani d 1
C C2 0.7394(2) 0.8768(2) 0.70240(18) 0.0190(5) Uani d 1
C C3 0.6332(2) 0.9326(2) 0.74144(19) 0.0232(5) Uani d 1
H H3 0.6249 0.9574 0.8153 0.028 Uiso calc 1
C C4 0.5419(2) 0.9449(2) 0.65185(19) 0.0230(5) Uani d 1
H H4 0.4628 0.9802 0.6556 0.028 Uiso calc 1
C C5 0.5889(2) 0.8955(2) 0.55586(19) 0.0205(5) Uani d 1
H H5 0.5464 0.8918 0.4841 0.025 Uiso calc 1
C C6 0.8821(3) 1.1717(2) 0.6514(2) 0.0299(6) Uani d 1
H H6 0.9425 1.1388 0.6088 0.036 Uiso calc 1
C C7 0.7610(3) 1.2086(2) 0.6123(2) 0.0297(6) Uani d 1
H H7 0.7259 1.2048 0.5391 0.036 Uiso calc 1
C C8 0.7019(3) 1.2518(2) 0.7017(2) 0.0302(6) Uani d 1
H H8 0.6197 1.2820 0.6991 0.036 Uiso calc 1
C C9 0.7860(3) 1.2423(2) 0.7957(2) 0.0299(6) Uani d 1
H H9 0.7705 1.2654 0.8673 0.036 Uiso calc 1
C C10 0.8974(3) 1.1925(2) 0.7646(2) 0.0295(6) Uani d 1
H H10 0.9698 1.1759 0.8115 0.035 Uiso calc 1
C C21 0.8554(2) 0.8481(2) 0.77312(19) 0.0245(5) Uani d 1
H H21A 0.9236 0.8261 0.7314 0.029 Uiso calc 1
H H21B 0.8955 0.9303 0.8393 0.029 Uiso calc 1
C C22 0.7796(3) 0.5984(3) 0.7185(2) 0.0404(7) Uani d 1
H H22A 0.7126 0.6007 0.6561 0.061 Uiso calc 1
H H22B 0.7448 0.5282 0.7455 0.061 Uiso calc 1
H H22C 0.8599 0.5772 0.6945 0.061 Uiso calc 1
C C23 1.0501(3) 0.7055(2) 0.92053(19) 0.0299(6) Uani d 1
C C24 1.0774(3) 0.5739(3) 0.8981(2) 0.0364(7) Uani d 1
H H24 1.0093 0.4993 0.8877 0.044 Uiso calc 1
C C25 1.2030(3) 0.5525(3) 0.8911(2) 0.0390(7) Uani d 1
H H25 1.2210 0.4629 0.8770 0.047 Uiso calc 1
C C26 1.3039(3) 0.6587(3) 0.9040(2) 0.0377(7) Uani d 1
C C27 1.2745(3) 0.7896(3) 0.9266(2) 0.0360(6) Uani d 1
H H27 1.3425 0.8641 0.9366 0.043 Uiso calc 1
C C28 1.1496(3) 0.8137(3) 0.9347(2) 0.0343(6) Uani d 1
H H28 1.1318 0.9034 0.9498 0.041 Uiso calc 1
C C29 1.4398(3) 0.6340(3) 0.8928(2) 0.0471(8) Uani d 1
H H29A 1.4378 0.5926 0.8146 0.071 Uiso calc 1
H H29B 1.4669 0.5723 0.9316 0.071 Uiso calc 1
H H29C 1.5033 0.7211 0.9249 0.071 Uiso calc 1
C C111 0.7688(2) 0.6059(2) 0.44556(18) 0.0210(5) Uani d 1
C C112 0.6431(3) 0.5362(2) 0.4364(2) 0.0262(5) Uani d 1
H H112 0.5768 0.5860 0.4575 0.031 Uiso calc 1
C C113 0.6140(3) 0.3947(3) 0.3965(2) 0.0303(6) Uani d 1
H H113 0.5281 0.3477 0.3906 0.036 Uiso calc 1
C C114 0.7099(3) 0.3218(2) 0.3653(2) 0.0318(6) Uani d 1
H H114 0.6896 0.2248 0.3375 0.038 Uiso calc 1
C C115 0.8345(3) 0.3894(3) 0.3743(2) 0.0343(6) Uani d 1
H H115 0.9003 0.3389 0.3533 0.041 Uiso calc 1
C C116 0.8644(3) 0.5311(3) 0.4140(2) 0.0285(5) Uani d 1
H H116 0.9506 0.5773 0.4197 0.034 Uiso calc 1
C C121 0.7525(2) 0.8307(2) 0.37231(19) 0.0216(5) Uani d 1
C C122 0.6474(3) 0.7456(3) 0.2867(2) 0.0304(6) Uani d 1
H H122 0.6011 0.6670 0.2940 0.036 Uiso calc 1
C C123 0.6092(3) 0.7739(3) 0.1905(2) 0.0400(7) Uani d 1
H H123 0.5357 0.7160 0.1333 0.048 Uiso calc 1
C C124 0.6777(3) 0.8860(3) 0.1778(2) 0.0403(7) Uani d 1
H H124 0.6535 0.9036 0.1110 0.048 Uiso calc 1
C C125 0.7808(3) 0.9718(3) 0.2617(2) 0.0363(7) Uani d 1
H H125 0.8270 1.0497 0.2533 0.044 Uiso calc 1
C C126 0.8183(3) 0.9458(3) 0.3592(2) 0.0293(6) Uani d 1
H H126 0.8892 1.0068 0.4173 0.035 Uiso calc 1
O O1 0.9500(4) 0.8276(4) 0.5403(3) 0.0330(9) Uani d 0.45

loop_
_atom_site_aniso_label
_atom_site_aniso_U_11
_atom_site_aniso_U_22
_atom_site_aniso_U_33
_atom_site_aniso_U_12
_atom_site_aniso_U_13
_atom_site_aniso_U_23
Fe1 0.02552(19) 0.00944(16) 0.01767(17) 0.00291(13) 0.00327(13) 0.00566(12)
S1 0.0546(4) 0.0182(3) 0.0220(3) 0.0101(3) 0.0072(3) 0.0126(2)
P1 0.0338(4) 0.0172(3) 0.0221(3) 0.0105(3) 0.0088(3) 0.0084(2)
O11 0.0651(13) 0.0239(9) 0.0234(9) 0.0155(9) 0.0095(9) 0.0087(8)
O12 0.0712(14) 0.0290(10) 0.0420(11) 0.0110(10) 0.0181(10) 0.0268(9)
N1 0.0451(13) 0.0152(10) 0.0239(11) 0.0022(9) 0.0010(9) 0.0112(8)
C1 0.0260(12) 0.0083(10) 0.0197(11) 0.0023(8) 0.0042(9) 0.0052(8)
C2 0.0276(12) 0.0087(10) 0.0202(11) 0.0014(9) 0.0028(9) 0.0069(8)
C3 0.0360(14) 0.0117(10) 0.0225(12) 0.0004(10) 0.0100(10) 0.0067(9)
C4 0.0246(12) 0.0138(11) 0.0288(13) 0.0018(9) 0.0070(10) 0.0054(9)
C5 0.0240(12) 0.0104(10) 0.0233(12) 0.0011(9) 0.0002(9) 0.0048(9)
C6 0.0324(14) 0.0183(12) 0.0373(15) -0.0036(10) 0.0112(12) 0.0087(11)
C7 0.0407(15) 0.0170(12) 0.0283(13) -0.0053(11) -0.0023(11) 0.0141(10)
C8 0.0349(14) 0.0102(11) 0.0438(16) 0.0054(10) 0.0057(12) 0.0093(11)
C9 0.0458(16) 0.0148(12) 0.0221(13) -0.0029(11) 0.0072(11) 0.0008(10)
C10 0.0296(13) 0.0187(12) 0.0313(14) -0.0041(10) -0.0058(11) 0.0081(10)
C21 0.0356(14) 0.0152(11) 0.0230(12) 0.0025(10) 0.0011(10) 0.0114(10)
C22 0.064(2) 0.0162(13) 0.0320(15) -0.0008(13) -0.0039(14) 0.0087(11)
C23 0.0553(17) 0.0188(12) 0.0161(12) 0.0115(12) 0.0017(11) 0.0094(10)
C24 0.066(2) 0.0179(13) 0.0256(13) 0.0110(13) 0.0061(13) 0.0099(11)
C25 0.072(2) 0.0220(14) 0.0263(14) 0.0221(14) 0.0091(14) 0.0099(11)
C26 0.0617(19) 0.0330(15) 0.0167(12) 0.0174(14) 0.0037(12) 0.0072(11)
C27 0.0516(18) 0.0256(14) 0.0266(14) 0.0083(13) 0.0022(12) 0.0076(11)
C28 0.0606(19) 0.0167(12) 0.0231(13) 0.0107(12) 0.0027(12) 0.0068(10)
C29 0.065(2) 0.0449(18) 0.0294(15) 0.0254(16) 0.0056(14) 0.0090(13)
C111 0.0330(13) 0.0161(11) 0.0154(11) 0.0094(10) 0.0043(9) 0.0066(9)
C112 0.0366(14) 0.0209(12) 0.0253(13) 0.0106(10) 0.0149(11) 0.0077(10)
C113 0.0441(15) 0.0211(13) 0.0283(13) 0.0019(11) 0.0148(12) 0.0101(10)
C114 0.0530(17) 0.0147(12) 0.0286(13) 0.0092(11) 0.0129(12) 0.0062(10)
C115 0.0425(16) 0.0221(13) 0.0375(15) 0.0172(12) 0.0099(12) 0.0052(11)
C116 0.0318(14) 0.0234(13) 0.0293(13) 0.0088(11) 0.0050(11) 0.0079(10)
C121 0.0307(13) 0.0158(11) 0.0226(12) 0.0100(10) 0.0109(10) 0.0078(9)
C122 0.0464(16) 0.0197(12) 0.0229(13) 0.0044(11) 0.0059(11) 0.0068(10)
C123 0.0598(19) 0.0299(15) 0.0246(14) 0.0096(14) 0.0028(13) 0.0062(11)
C124 0.071(2) 0.0390(16) 0.0243(14) 0.0250(15) 0.0189(14) 0.0189(12)
C125 0.0528(18) 0.0309(15) 0.0418(16) 0.0154(13) 0.0258(14) 0.0241(13)
C126 0.0357(14) 0.0237(13) 0.0327(14) 0.0075(11) 0.0135(11) 0.0120(11)
O1 0.033(2) 0.022(2) 0.044(2) -0.0003(17) 0.0090(19) 0.0128(18)

loop_
_atom_type_symbol
_atom_type_description
_atom_type_scat_dispersion_real
_atom_type_scat_dispersion_imag
_atom_type_scat_source
C C 0.0033 0.0016 'International Tables Vol C Tables 4.2.6.8 and 6.1.1.4'
H H 0.0000 0.0000 'International Tables Vol C Tables 4.2.6.8 and 6.1.1.4'
O O 0.0106 0.0060 'International Tables Vol C Tables 4.2.6.8 and 6.1.1.4'
P P 0.1023 0.0942 'International Tables Vol C Tables 4.2.6.8 and 6.1.1.4'
S S 0.1246 0.1234 'International Tables Vol C Tables 4.2.6.8 and 6.1.1.4'
Fe Fe 0.3463 0.8444 'International Tables Vol C Tables 4.2.6.8 and 6.1.1.4'
N N 0.0061 0.0033 'International Tables Vol C Tables 4.2.6.8 and 6.1.1.4'

loop_
_geom_angle_atom_site_label_1
_geom_angle_atom_site_label_2
_geom_angle_atom_site_label_3
_geom_angle
C3 Fe1 C4 40.70(10)
C3 Fe1 C2 40.95(9)
C4 Fe1 C2 69.07(9)
C3 Fe1 C8 122.18(10)
C4 Fe1 C8 105.91(10)
C2 Fe1 C8 159.02(10)
C3 Fe1 C5 68.46(9)
C4 Fe1 C5 40.60(9)
C2 Fe1 C5 69.22(9)
C8 Fe1 C5 121.03(10)
C3 Fe1 C9 105.22(10)
C4 Fe1 C9 118.92(10)
C2 Fe1 C9 122.78(10)
C8 Fe1 C9 40.44(10)
C5 Fe1 C9 154.98(10)
C3 Fe1 C1 69.04(9)
C4 Fe1 C1 68.97(9)
C2 Fe1 C1 41.50(8)
C8 Fe1 C1 157.52(10)
C5 Fe1 C1 41.03(9)
C9 Fe1 C1 161.41(10)
C3 Fe1 C7 159.73(10)
C4 Fe1 C7 124.42(10)
C2 Fe1 C7 158.77(10)
C8 Fe1 C7 40.38(11)
C5 Fe1 C7 109.24(9)
C9 Fe1 C7 67.89(10)
C1 Fe1 C7 123.37(10)
C3 Fe1 C10 120.07(10)
C4 Fe1 C10 154.51(10)
C2 Fe1 C10 107.35(10)
C8 Fe1 C10 67.93(10)
C5 Fe1 C10 163.73(10)
C9 Fe1 C10 40.36(11)
C1 Fe1 C10 126.04(10)
C7 Fe1 C10 67.85(10)
C3 Fe1 C6 156.60(10)
C4 Fe1 C6 162.45(10)
C2 Fe1 C6 122.70(10)
C8 Fe1 C6 67.80(11)
C5 Fe1 C6 127.30(10)
C9 Fe1 C6 67.71(10)
C1 Fe1 C6 110.17(10)
C7 Fe1 C6 40.36(10)
C10 Fe1 C6 40.20(10)
O12 S1 O11 119.66(12)
O12 S1 N1 106.61(12)
O11 S1 N1 106.73(11)
O12 S1 C23 108.00(12)
O11 S1 C23 107.88(12)
N1 S1 C23 107.40(11)
O1 P1 C1 117.33(19)
O1 P1 C111 109.51(18)
C1 P1 C111 104.64(10)
O1 P1 C121 117.76(19)
C1 P1 C121 104.13(10)
C111 P1 C121 101.63(10)
C22 N1 C21 114.2(2)
C22 N1 S1 115.35(16)
C21 N1 S1 117.69(16)
C5 C1 C2 106.99(19)
C5 C1 P1 126.75(17)
C2 C1 P1 126.08(17)
C5 C1 Fe1 69.17(12)
C2 C1 Fe1 68.77(12)
P1 C1 Fe1 123.40(11)
C3 C2 C1 107.4(2)
C3 C2 C21 124.5(2)
C1 C2 C21 128.1(2)
C3 C2 Fe1 69.48(12)
C1 C2 Fe1 69.73(12)
C21 C2 Fe1 126.98(15)
C4 C3 C2 108.7(2)
C4 C3 Fe1 69.66(13)
C2 C3 Fe1 69.56(12)
C4 C3 H3 125.6
C2 C3 H3 125.6
Fe1 C3 H3 126.7
C5 C4 C3 108.2(2)
C5 C4 Fe1 69.90(13)
C3 C4 Fe1 69.64(13)
C5 C4 H4 125.9
C3 C4 H4 125.9
Fe1 C4 H4 126.1
C4 C5 C1 108.6(2)
C4 C5 Fe1 69.50(13)
C1 C5 Fe1 69.80(12)
C4 C5 H5 125.7
C1 C5 H5 125.7
Fe1 C5 H5 126.6
C10 C6 C7 108.2(2)
C10 C6 Fe1 69.79(14)
C7 C6 Fe1 69.66(14)
C10 C6 H6 125.9
C7 C6 H6 125.9
Fe1 C6 H6 126.2
C8 C7 C6 107.7(2)
C8 C7 Fe1 69.33(13)
C6 C7 Fe1 69.98(14)
C8 C7 H7 126.1
C6 C7 H7 126.1
Fe1 C7 H7 126.1
C9 C8 C7 108.2(2)
C9 C8 Fe1 69.98(14)
C7 C8 Fe1 70.29(13)
C9 C8 H8 125.9
C7 C8 H8 125.9
Fe1 C8 H8 125.4
C8 C9 C10 108.0(2)
C8 C9 Fe1 69.58(14)
C10 C9 Fe1 70.15(14)
C8 C9 H9 126.0
C10 C9 H9 126.0
Fe1 C9 H9 125.9
C6 C10 C9 107.9(2)
C6 C10 Fe1 70.01(14)
C9 C10 Fe1 69.49(14)
C6 C10 H10 126.1
C9 C10 H10 126.1
Fe1 C10 H10 126.0
N1 C21 C2 110.37(19)
N1 C21 H21A 109.6
C2 C21 H21A 109.6
N1 C21 H21B 109.6
C2 C21 H21B 109.6
H21A C21 H21B 108.1
N1 C22 H22A 109.5
N1 C22 H22B 109.5
H22A C22 H22B 109.5
N1 C22 H22C 109.5
H22A C22 H22C 109.5
H22B C22 H22C 109.5
C28 C23 C24 119.8(3)
C28 C23 S1 119.8(2)
C24 C23 S1 120.4(2)
C25 C24 C23 119.9(3)
C25 C24 H24 120.1
C23 C24 H24 120.1
C24 C25 C26 121.5(2)
C24 C25 H25 119.2
C26 C25 H25 119.2
C25 C26 C27 117.7(3)
C25 C26 C29 121.3(3)
C27 C26 C29 121.0(3)
C28 C27 C26 121.8(3)
C28 C27 H27 119.1
C26 C27 H27 119.1
C27 C28 C23 119.3(2)
C27 C28 H28 120.3
C23 C28 H28 120.3
C26 C29 H29A 109.5
C26 C29 H29B 109.5
H29A C29 H29B 109.5
C26 C29 H29C 109.5
H29A C29 H29C 109.5
H29B C29 H29C 109.5
C112 C111 C116 118.9(2)
C112 C111 P1 124.32(18)
C116 C111 P1 116.75(18)
C113 C112 C111 120.4(2)
C113 C112 H112 119.8
C111 C112 H112 119.8
C114 C113 C112 120.1(2)
C114 C113 H113 120.0
C112 C113 H113 120.0
C115 C114 C113 120.1(2)
C115 C114 H114 119.9
C113 C114 H114 119.9
C114 C115 C116 120.2(2)
C114 C115 H115 119.9
C116 C115 H115 119.9
C115 C116 C111 120.3(2)
C115 C116 H116 119.9
C111 C116 H116 119.9
C122 C121 C126 118.2(2)
C122 C121 P1 123.25(18)
C126 C121 P1 118.33(19)
C123 C122 C121 120.9(2)
C123 C122 H122 119.6
C121 C122 H122 119.6
C124 C123 C122 120.1(3)
C124 C123 H123 120.0
C122 C123 H123 120.0
C125 C124 C123 119.9(2)
C125 C124 H124 120.1
C123 C124 H124 120.1
C124 C125 C126 120.5(3)
C124 C125 H125 119.7
C126 C125 H125 119.7
C125 C126 C121 120.4(3)
C125 C126 H126 119.8
C121 C126 H126 119.8

loop_
_geom_bond_atom_site_label_1
_geom_bond_atom_site_label_2
_geom_bond_distance
Fe1 C3 2.038(2)
Fe1 C4 2.038(2)
Fe1 C2 2.039(2)
Fe1 C8 2.040(2)
Fe1 C5 2.044(2)
Fe1 C9 2.045(2)
Fe1 C1 2.052(2)
Fe1 C7 2.052(2)
Fe1 C10 2.054(2)
Fe1 C6 2.056(2)
S1 O12 1.4308(19)
S1 O11 1.4315(19)
S1 N1 1.637(2)
S1 C23 1.759(3)
P1 O1 1.344(4)
P1 C1 1.802(2)
P1 C111 1.825(2)
P1 C121 1.830(2)
N1 C22 1.467(3)
N1 C21 1.480(3)
C1 C5 1.435(3)
C1 C2 1.449(3)
C2 C3 1.426(3)
C2 C21 1.502(3)
C3 C4 1.418(3)
C3 H3 0.9500
C4 C5 1.416(3)
C4 H4 0.9500
C5 H5 0.9500
C6 C10 1.413(4)
C6 C7 1.417(4)
C6 H6 0.9500
C7 C8 1.412(4)
C7 H7 0.9500
C8 C9 1.412(4)
C8 H8 0.9500
C9 C10 1.414(4)
C9 H9 0.9500
C10 H10 0.9500
C21 H21A 0.9900
C21 H21B 0.9900
C22 H22A 0.9800
C22 H22B 0.9800
C22 H22C 0.9800
C23 C28 1.387(4)
C23 C24 1.397(3)
C24 C25 1.376(4)
C24 H24 0.9500
C25 C26 1.386(4)
C25 H25 0.9500
C26 C27 1.399(4)
C26 C29 1.503(4)
C27 C28 1.379(4)
C27 H27 0.9500
C28 H28 0.9500
C29 H29A 0.9800
C29 H29B 0.9800
C29 H29C 0.9800
C111 C112 1.391(3)
C111 C116 1.391(3)
C112 C113 1.385(3)
C112 H112 0.9500
C113 C114 1.381(4)
C113 H113 0.9500
C114 C115 1.373(4)
C114 H114 0.9500
C115 C116 1.388(3)
C115 H115 0.9500
C116 H116 0.9500
C121 C122 1.388(3)
C121 C126 1.397(3)
C122 C123 1.388(4)
C122 H122 0.9500
C123 C124 1.380(4)
C123 H123 0.9500
C124 C125 1.368(4)
C124 H124 0.9500
C125 C126 1.390(4)
C125 H125 0.9500
C126 H126 0.9500

loop_
_geom_hbond_atom_site_label_D
_geom_hbond_atom_site_label_H
_geom_hbond_atom_site_label_A
_geom_hbond_site_symmetry_A
_geom_hbond_distance_DH
_geom_hbond_distance_HA
_geom_hbond_distance_DA
_geom_hbond_angle_DHA
C28 H28 O11 2_777 0.95 2.36 3.308(3) 176.9
C126 H126 O1 2_776 0.95 2.12 2.948(5) 144.7
C6 H6 O1 2_776 0.95 2.55 3.352(5) 142.9
C4 H4 Cg5 2_676 0.95 2.75 3.667(2) 162.1
C9 H9 Cg3 2_777 0.95 2.71 3.607(2) 158.0
C29 H29A Cg4 2_766 0.98 2.96 3.761(3) 139.7
C113 H113 Cg1 2_666 0.95 2.83 3.672(3) 148.9
